data_1507069
loop_
_publ_author_name
'Fujita, Megumi'
'Qi, Guizhong'
'Verkerk, Udo H.'
'Dzwiniel, Trevor L.'
'McDonald, Robert'
'Stryker, Jeffrey M.'

_publ_section_title
;
 Selective syntheses of partially etherified derivatives of
 tetrakis(2-hydroxyphenyl)ethene. An alternative to the calix[4]arene
 ligand system.
;
_journal_issue 16
_journal_name_full 'Organic letters'
_journal_page_first 2653
_journal_page_last 2656
_journal_paper_doi 10.1021/ol0491639
_journal_volume 6
_journal_year 2004
_chemical_formula_moiety 'C48 H63 Na O5, 0.25(C6 H14)'
_chemical_formula_sum 'C49.5 H66.5 Na O5'
_chemical_formula_weight 764.52
_space_group_IT_number 2
_symmetry_cell_setting triclinic
_symmetry_space_group_name_Hall '-P 1'
_symmetry_space_group_name_H-M 'P -1'
_atom_sites_solution_hydrogens geom
_atom_sites_solution_primary direct
_atom_sites_solution_secondary difmap
_audit_creation_method 'manual editing of SHELXL template'
_cell_angle_alpha 109.1463(12)
_cell_angle_beta 90.7286(12)
_cell_angle_gamma 109.0012(11)
_cell_formula_units_Z 2
_cell_length_a 11.2460(7)
_cell_length_b 14.8004(9)
_cell_length_c 16.0461(10)
_cell_measurement_reflns_used 3926
_cell_measurement_temperature 193(2)
_cell_measurement_theta_max 24.153
_cell_measurement_theta_min 2.261
_cell_volume 2364.1(3)
_computing_cell_refinement 'Bruker SAINT (Bruker, 1997)'
_computing_data_collection 'Bruker SMART (Bruker, 1997)'
_computing_data_reduction 'Bruker SAINT (Bruker, 1997)'
_computing_molecular_graphics 'Bruker SHELXTL (Bruker, 1997)'
_computing_publication_material 'Bruker SHELXTL (Bruker, 1997)'
_computing_structure_refinement 'SHELXL-97 (Sheldrick, 1997)'
_computing_structure_solution 'SHELXS-97 (Sheldrick, 1990)'
_diffrn_ambient_temperature 193(2)
_diffrn_detector_area_resol_mean 8.192
_diffrn_measured_fraction_theta_full 0.989
_diffrn_measured_fraction_theta_max 0.989
_diffrn_measurement_device_type 'Bruker PLATFORM diffractometer/SMART 1000 CCD area detector'
_diffrn_measurement_method '\w scans'
_diffrn_radiation_monochromator graphite
_diffrn_radiation_source 'fine-focus sealed tube'
_diffrn_radiation_type MoK\a
_diffrn_radiation_wavelength 0.71073
_diffrn_reflns_av_R_equivalents 0.0235
_diffrn_reflns_av_sigmaI/netI 0.0471
_diffrn_reflns_limit_h_max 12
_diffrn_reflns_limit_h_min -13
_diffrn_reflns_limit_k_max 17
_diffrn_reflns_limit_k_min -16
_diffrn_reflns_limit_l_max 19
_diffrn_reflns_limit_l_min -19
_diffrn_reflns_number 11433
_diffrn_reflns_theta_full 25.00
_diffrn_reflns_theta_max 25.00
_diffrn_reflns_theta_min 1.55
_diffrn_standards_decay_% 0
_diffrn_standards_interval_time 0
_diffrn_standards_number 0
_exptl_absorpt_coefficient_mu 0.075
_exptl_absorpt_correction_T_max 0.9785
_exptl_absorpt_correction_T_min 0.9756
_exptl_absorpt_correction_type integration
_exptl_absorpt_process_details 'Bruker SHELXTL (Bruker, 1997)'
_exptl_crystal_colour colorless
_exptl_crystal_density_diffrn 1.074
_exptl_crystal_density_meas 0
_exptl_crystal_density_method 'not measured'
_exptl_crystal_description prism
_exptl_crystal_F_000 829
_exptl_crystal_size_max 0.33
_exptl_crystal_size_mid 0.31
_exptl_crystal_size_min 0.29
_refine_diff_density_max 0.842
_refine_diff_density_min -0.398
_refine_diff_density_rms 0.080
_refine_ls_extinction_method none
_refine_ls_goodness_of_fit_ref 1.029
_refine_ls_hydrogen_treatment constr
_refine_ls_matrix_type full
_refine_ls_number_parameters 491
_refine_ls_number_reflns 8257
_refine_ls_number_restraints 5
_refine_ls_restrained_S_all 1.029
_refine_ls_R_factor_all 0.1299
_refine_ls_R_factor_gt 0.0938
_refine_ls_shift/su_max 0.000
_refine_ls_shift/su_mean 0.000
_refine_ls_structure_factor_coef Fsqd
_refine_ls_weighting_details 'calc w=1/[\s^2^(Fo^2^)+(0.1595P)^2^+3.0444P] where P=(Fo^2^+2Fc^2^)/3'
_refine_ls_weighting_scheme calc
_refine_ls_wR_factor_gt 0.2611
_refine_ls_wR_factor_ref 0.2980
_reflns_number_gt 5500
_reflns_number_total 8257
_reflns_threshold_expression I>2\s(I)
_cod_data_source_file ol0491639si20040621_120843.cif
_cod_data_source_block compound(Na-9Z)
_cod_depositor_comments
;
The following automatic conversions were performed:

'_symmetry_cell_setting' value 'Triclinic' changed to 'triclinic'
according to /home/saulius/struct/CIF-dictionaries/cif_core.dic
dictionary named 'cif_core.dic' version 2.4.1 from 2010-06-29.

Automatic conversion script
Id: cif_fix_values 1715 2011-07-08 13:25:40Z adriana 
;
_cod_database_code 1507069

loop_
_symmetry_equiv_pos_as_xyz
'x, y, z'
'-x, -y, -z'

loop_
_atom_site_label
_atom_site_type_symbol
_atom_site_fract_x
_atom_site_fract_y
_atom_site_fract_z
_atom_site_U_iso_or_equiv
_atom_site_adp_type
_atom_site_occupancy
_atom_site_symmetry_multiplicity
_atom_site_calc_flag
_atom_site_refinement_flags
_atom_site_disorder_assembly
_atom_site_disorder_group
Na Na 0.41550(15) 0.12404(11) -0.00961(10) 0.0475(4) Uani 1 1 d . . .
O1 O 0.6171(2) 0.16454(19) 0.06206(16) 0.0407(6) Uani 1 1 d . . .
O2 O 0.3942(3) 0.2941(2) 0.03552(17) 0.0493(7) Uani 1 1 d . . .
O3 O 0.3476(2) -0.01206(19) 0.03594(16) 0.0418(6) Uani 1 1 d . . .
H3O H 0.3682 -0.0735 0.0011 0.063 Uiso 1 1 calc R . .
O4 O 0.1668(3) 0.1001(2) 0.00205(17) 0.0470(7) Uani 1 1 d . . .
O5 O 0.4783(4) 0.1738(3) -0.1317(2) 0.0733(10) Uani 1 1 d . . .
C1 C 0.4471(3) 0.2314(3) 0.1781(2) 0.0348(8) Uani 1 1 d . . .
C2 C 0.3237(3) 0.1740(3) 0.1622(2) 0.0351(8) Uani 1 1 d . . .
C3 C 0.3211(5) 0.3194(4) -0.0206(3) 0.0624(12) Uani 1 1 d . . .
H3A H 0.2803 0.2595 -0.0741 0.075 Uiso 1 1 calc R . .
H3B H 0.3768 0.3750 -0.0377 0.075 Uiso 1 1 calc R . .
H3C H 0.2560 0.3413 0.0115 0.075 Uiso 1 1 calc R . .
C4 C 0.0830(4) 0.0541(4) -0.0804(3) 0.0563(11) Uani 1 1 d . . .
H4A H 0.1122 0.0037 -0.1230 0.068 Uiso 1 1 calc R . .
H4B H 0.0828 0.1068 -0.1045 0.068 Uiso 1 1 calc R . .
H4C H -0.0030 0.0201 -0.0699 0.068 Uiso 1 1 calc R . .
C11 C 0.5476(3) 0.1964(3) 0.2053(2) 0.0359(8) Uani 1 1 d . . .
C12 C 0.6303(3) 0.1671(3) 0.1459(2) 0.0369(8) Uani 1 1 d . . .
C13 C 0.7249(4) 0.1410(3) 0.1782(3) 0.0498(10) Uani 1 1 d . . .
H13 H 0.7809 0.1193 0.1391 0.060 Uiso 1 1 calc R . .
C14 C 0.7401(4) 0.1456(4) 0.2653(3) 0.0585(12) Uani 1 1 d . . .
H14 H 0.8070 0.1282 0.2846 0.070 Uiso 1 1 calc R . .
C15 C 0.6598(4) 0.1752(3) 0.3255(3) 0.0521(10) Uani 1 1 d . A .
C16 C 0.5627(4) 0.1983(3) 0.2925(2) 0.0415(9) Uani 1 1 d . . .
H16 H 0.5041 0.2161 0.3310 0.050 Uiso 1 1 calc R . .
C17 C 0.6774(6) 0.1841(4) 0.4231(3) 0.0714(15) Uani 1 1 d . . .
C18A C 0.6008(11) 0.2333(9) 0.4830(8) 0.094(3) Uiso 0.60 1 d P A 1
H18A H 0.6199 0.2343 0.5431 0.113 Uiso 0.60 1 calc PR A 1
H18B H 0.5105 0.1949 0.4614 0.113 Uiso 0.60 1 calc PR A 1
H18C H 0.6211 0.3034 0.4842 0.113 Uiso 0.60 1 calc PR A 1
C19A C 0.8192(10) 0.2499(9) 0.4681(8) 0.096(3) Uiso 0.60 1 d P A 1
H19A H 0.8772 0.2215 0.4324 0.116 Uiso 0.60 1 calc PR A 1
H19B H 0.8299 0.2482 0.5282 0.116 Uiso 0.60 1 calc PR A 1
H19C H 0.8380 0.3206 0.4715 0.116 Uiso 0.60 1 calc PR A 1
C20A C 0.6595(12) 0.0800(9) 0.4327(8) 0.102(3) Uiso 0.60 1 d P A 1
H20A H 0.7103 0.0466 0.3931 0.122 Uiso 0.60 1 calc PR A 1
H20B H 0.5697 0.0367 0.4165 0.122 Uiso 0.60 1 calc PR A 1
H20C H 0.6872 0.0908 0.4944 0.122 Uiso 0.60 1 calc PR A 1
C18B C 0.5397(14) 0.1201(12) 0.4433(11) 0.085(4) Uiso 0.40 1 d P A 2
H18D H 0.4768 0.1495 0.4330 0.102 Uiso 0.40 1 calc PR A 2
H18E H 0.5461 0.1236 0.5053 0.102 Uiso 0.40 1 calc PR A 2
H18F H 0.5134 0.0487 0.4036 0.102 Uiso 0.40 1 calc PR A 2
C19B C 0.7056(16) 0.2935(12) 0.4794(11) 0.086(4) Uiso 0.40 1 d P A 2
H19D H 0.6407 0.3173 0.4620 0.103 Uiso 0.40 1 calc PR A 2
H19E H 0.7891 0.3350 0.4709 0.103 Uiso 0.40 1 calc PR A 2
H19F H 0.7054 0.3000 0.5422 0.103 Uiso 0.40 1 calc PR A 2
C20B C 0.7680(17) 0.1378(14) 0.4398(12) 0.093(4) Uiso 0.40 1 d P A 2
H20D H 0.7761 0.1451 0.5028 0.112 Uiso 0.40 1 calc PR A 2
H20E H 0.8509 0.1721 0.4250 0.112 Uiso 0.40 1 calc PR A 2
H20F H 0.7375 0.0652 0.4029 0.112 Uiso 0.40 1 calc PR A 2
C21 C 0.4908(4) 0.3402(3) 0.1820(2) 0.0389(8) Uani 1 1 d . . .
C22 C 0.4565(4) 0.3703(3) 0.1140(3) 0.0456(9) Uani 1 1 d . . .
C23 C 0.4867(5) 0.4729(3) 0.1274(3) 0.0599(12) Uani 1 1 d . . .
H23 H 0.4615 0.4927 0.0814 0.072 Uiso 1 1 calc R . .
C24 C 0.5528(5) 0.5467(3) 0.2068(3) 0.0615(12) Uani 1 1 d . . .
H24 H 0.5713 0.6166 0.2149 0.074 Uiso 1 1 calc R . .
C25 C 0.5931(4) 0.5207(3) 0.2755(3) 0.0528(10) Uani 1 1 d . . .
C26 C 0.5619(4) 0.4167(3) 0.2601(3) 0.0440(9) Uani 1 1 d . . .
H26 H 0.5905 0.3971 0.3052 0.053 Uiso 1 1 calc R . .
C27 C 0.6638(5) 0.6009(3) 0.3647(3) 0.0610(12) Uani 1 1 d . . .
C28 C 0.5895(8) 0.5797(6) 0.4401(4) 0.117(3) Uani 1 1 d . . .
H28A H 0.6352 0.6308 0.4975 0.140 Uiso 1 1 calc R . .
H28B H 0.5810 0.5115 0.4395 0.140 Uiso 1 1 calc R . .
H28C H 0.5051 0.5835 0.4315 0.140 Uiso 1 1 calc R . .
C29 C 0.6684(8) 0.7079(5) 0.3728(5) 0.116(3) Uani 1 1 d . . .
H29A H 0.7146 0.7568 0.4308 0.139 Uiso 1 1 calc R . .
H29B H 0.5817 0.7085 0.3676 0.139 Uiso 1 1 calc R . .
H29C H 0.7117 0.7270 0.3253 0.139 Uiso 1 1 calc R . .
C30 C 0.7935(8) 0.5993(7) 0.3783(5) 0.145(4) Uani 1 1 d . . .
H30A H 0.8376 0.6507 0.4359 0.174 Uiso 1 1 calc R . .
H30B H 0.8403 0.6145 0.3306 0.174 Uiso 1 1 calc R . .
H30C H 0.7883 0.5316 0.3774 0.174 Uiso 1 1 calc R . .
C31 C 0.2726(3) 0.0691(3) 0.1683(2) 0.0334(8) Uani 1 1 d . . .
C32 C 0.2834(3) -0.0188(3) 0.1038(2) 0.0339(8) Uani 1 1 d . . .
C33 C 0.2227(4) -0.1123(3) 0.1143(2) 0.0397(8) Uani 1 1 d . . .
H33 H 0.2261 -0.1729 0.0710 0.048 Uiso 1 1 calc R . .
C34 C 0.1577(4) -0.1194(3) 0.1860(3) 0.0440(9) Uani 1 1 d . . .
H34 H 0.1183 -0.1845 0.1907 0.053 Uiso 1 1 calc R . .
C35 C 0.1485(4) -0.0335(3) 0.2514(3) 0.0436(9) Uani 1 1 d . B .
C36 C 0.2055(3) 0.0586(3) 0.2386(2) 0.0394(8) Uani 1 1 d . . .
H36 H 0.1980 0.1183 0.2807 0.047 Uiso 1 1 calc R . .
C37 C 0.0798(4) -0.0392(4) 0.3322(3) 0.0558(11) Uani 1 1 d . . .
C38A C 0.0457(9) -0.1463(7) 0.3407(6) 0.071(2) Uiso 0.60 1 d P B 1
H38A H 0.1215 -0.1657 0.3375 0.085 Uiso 0.60 1 calc PR B 1
H38B H -0.0204 -0.1967 0.2921 0.085 Uiso 0.60 1 calc PR B 1
H38C H 0.0147 -0.1440 0.3979 0.085 Uiso 0.60 1 calc PR B 1
C39A C 0.1775(9) 0.0292(7) 0.4174(6) 0.079(3) Uiso 0.60 1 d P B 1
H39A H 0.2494 0.0054 0.4157 0.095 Uiso 0.60 1 calc PR B 1
H39B H 0.1367 0.0251 0.4703 0.095 Uiso 0.60 1 calc PR B 1
H39C H 0.2077 0.1001 0.4196 0.095 Uiso 0.60 1 calc PR B 1
C40A C -0.0272(11) -0.0045(9) 0.3358(8) 0.091(3) Uiso 0.60 1 d P B 1
H40A H -0.0675 -0.0097 0.3887 0.109 Uiso 0.60 1 calc PR B 1
H40B H -0.0888 -0.0471 0.2823 0.109 Uiso 0.60 1 calc PR B 1
H40C H 0.0024 0.0667 0.3389 0.109 Uiso 0.60 1 calc PR B 1
C38B C 0.1183(19) -0.0935(15) 0.3762(13) 0.101(5) Uiso 0.40 1 d P B 2
H38D H 0.0725 -0.0941 0.4276 0.122 Uiso 0.40 1 calc PR B 2
H38E H 0.2097 -0.0610 0.3964 0.122 Uiso 0.40 1 calc PR B 2
H38F H 0.0999 -0.1637 0.3355 0.122 Uiso 0.40 1 calc PR B 2
C39B C 0.0846(17) 0.0697(13) 0.3954(11) 0.093(5) Uiso 0.40 1 d P B 2
H39D H 0.0668 0.1072 0.3595 0.112 Uiso 0.40 1 calc PR B 2
H39E H 0.1692 0.1076 0.4299 0.112 Uiso 0.40 1 calc PR B 2
H39F H 0.0209 0.0619 0.4361 0.112 Uiso 0.40 1 calc PR B 2
C40B C -0.0710(11) -0.0794(10) 0.3015(8) 0.059(3) Uiso 0.40 1 d P B 2
H40D H -0.0918 -0.0304 0.2806 0.070 Uiso 0.40 1 calc PR B 2
H40E H -0.1164 -0.0865 0.3521 0.070 Uiso 0.40 1 calc PR B 2
H40F H -0.0966 -0.1458 0.2532 0.070 Uiso 0.40 1 calc PR B 2
C41 C 0.2228(4) 0.2151(3) 0.1498(2) 0.0396(8) Uani 1 1 d . . .
C42 C 0.1398(4) 0.1727(3) 0.0697(3) 0.0424(9) Uani 1 1 d . . .
C43 C 0.0401(4) 0.2064(4) 0.0629(3) 0.0550(11) Uani 1 1 d . . .
H43 H -0.0178 0.1766 0.0096 0.066 Uiso 1 1 calc R . .
C44 C 0.0253(5) 0.2837(4) 0.1342(3) 0.0626(12) Uani 1 1 d . . .
H44 H -0.0440 0.3057 0.1287 0.075 Uiso 1 1 calc R . .
C45 C 0.1073(4) 0.3302(4) 0.2131(3) 0.0574(11) Uani 1 1 d . . .
C46 C 0.2043(4) 0.2932(3) 0.2184(3) 0.0471(10) Uani 1 1 d . . .
H46 H 0.2615 0.3230 0.2721 0.057 Uiso 1 1 calc R . .
C47 C 0.0968(6) 0.4197(4) 0.2902(4) 0.0780(16) Uani 1 1 d . . .
C48 C 0.1163(13) 0.4073(8) 0.3759(5) 0.185(6) Uani 1 1 d . . .
H48A H 0.1088 0.4654 0.4242 0.222 Uiso 1 1 calc R . .
H48B H 0.2011 0.4040 0.3844 0.222 Uiso 1 1 calc R . .
H48C H 0.0521 0.3441 0.3763 0.222 Uiso 1 1 calc R . .
C49 C 0.1912(12) 0.5158(6) 0.2849(7) 0.175(5) Uani 1 1 d . . .
H49A H 0.1856 0.5748 0.3331 0.210 Uiso 1 1 calc R . .
H49B H 0.1726 0.5216 0.2274 0.210 Uiso 1 1 calc R . .
H49C H 0.2770 0.5136 0.2907 0.210 Uiso 1 1 calc R . .
C50 C -0.0353(9) 0.4258(8) 0.2842(7) 0.185(5) Uani 1 1 d . . .
H50A H -0.0385 0.4846 0.3338 0.221 Uiso 1 1 calc R . .
H50B H -0.0977 0.3631 0.2871 0.221 Uiso 1 1 calc R . .
H50C H -0.0548 0.4335 0.2277 0.221 Uiso 1 1 calc R . .
C51 C 0.5805(6) 0.2674(4) -0.1151(4) 0.0792(16) Uani 1 1 d . . .
H51A H 0.6483 0.2752 -0.0706 0.095 Uiso 1 1 calc R . .
H51B H 0.5507 0.3259 -0.0923 0.095 Uiso 1 1 calc R . .
C52 C 0.6297(7) 0.2624(6) -0.2043(6) 0.105(2) Uani 1 1 d . . .
H52A H 0.6191 0.3168 -0.2234 0.126 Uiso 1 1 calc R . .
H52B H 0.7207 0.2702 -0.1999 0.126 Uiso 1 1 calc R . .
C53 C 0.5527(8) 0.1614(7) -0.2668(5) 0.116(3) Uani 1 1 d . . .
H53A H 0.5107 0.1682 -0.3179 0.140 Uiso 1 1 calc R . .
H53B H 0.6072 0.1204 -0.2898 0.140 Uiso 1 1 calc R . .
C54 C 0.4603(10) 0.1125(7) -0.2215(4) 0.155(4) Uani 1 1 d . . .
H54A H 0.3744 0.0997 -0.2490 0.186 Uiso 1 1 calc R . .
H54B H 0.4672 0.0460 -0.2266 0.186 Uiso 1 1 calc R . .
C1S C -0.0590(10) 0.4524(4) -0.0064(14) 0.178(5) Uiso 0.50 1 d PD . .
H1SA H -0.0349 0.4030 0.0129 0.214 Uiso 0.50 1 calc PR . .
H1SB H -0.0944 0.4191 -0.0702 0.214 Uiso 0.50 1 calc PR . .
C2S C -0.1597(9) 0.4836(14) 0.0486(12) 0.178(5) Uiso 0.50 1 d PD . .
H2SA H -0.2296 0.4807 0.0085 0.214 Uiso 0.50 1 calc PR . .
H2SB H -0.1956 0.4356 0.0802 0.214 Uiso 0.50 1 calc PR . .
C3S C -0.0989(18) 0.5927(13) 0.1165(12) 0.178(5) Uiso 0.50 1 d PD . .
H3SA H -0.1635 0.6127 0.1507 0.214 Uiso 0.50 1 calc PR . .
H3SB H -0.0631 0.6400 0.0851 0.214 Uiso 0.50 1 calc PR . .
H3SC H -0.0313 0.5949 0.1571 0.214 Uiso 0.50 1 calc PR . .

loop_
_atom_site_aniso_label
_atom_site_aniso_U_11
_atom_site_aniso_U_22
_atom_site_aniso_U_33
_atom_site_aniso_U_23
_atom_site_aniso_U_13
_atom_site_aniso_U_12
Na 0.0617(10) 0.0447(9) 0.0346(8) 0.0178(7) 0.0081(7) 0.0126(7)
O1 0.0506(15) 0.0379(14) 0.0307(13) 0.0113(11) 0.0138(11) 0.0122(12)
O2 0.0674(18) 0.0435(16) 0.0364(15) 0.0175(13) 0.0021(13) 0.0154(14)
O3 0.0552(16) 0.0388(14) 0.0326(14) 0.0128(11) 0.0181(12) 0.0173(12)
O4 0.0503(16) 0.0500(16) 0.0363(15) 0.0103(12) -0.0009(12) 0.0171(13)
O5 0.103(3) 0.063(2) 0.0476(19) 0.0266(16) 0.0197(18) 0.0136(19)
C1 0.045(2) 0.0333(19) 0.0258(17) 0.0096(14) 0.0094(15) 0.0136(16)
C2 0.044(2) 0.0371(19) 0.0243(17) 0.0095(15) 0.0071(15) 0.0160(16)
C3 0.074(3) 0.062(3) 0.053(3) 0.031(2) -0.005(2) 0.016(2)
C4 0.060(3) 0.059(3) 0.043(2) 0.014(2) -0.007(2) 0.016(2)
C11 0.0393(19) 0.0337(19) 0.0316(19) 0.0093(15) 0.0058(15) 0.0108(15)
C12 0.0373(19) 0.0314(18) 0.0347(19) 0.0086(15) 0.0074(15) 0.0055(15)
C13 0.047(2) 0.055(3) 0.047(2) 0.013(2) 0.0127(19) 0.023(2)
C14 0.060(3) 0.077(3) 0.047(3) 0.016(2) 0.006(2) 0.041(2)
C15 0.062(3) 0.059(3) 0.041(2) 0.014(2) 0.0057(19) 0.032(2)
C16 0.049(2) 0.044(2) 0.035(2) 0.0127(17) 0.0118(17) 0.0226(18)
C17 0.096(4) 0.095(4) 0.041(2) 0.021(3) 0.006(2) 0.059(3)
C21 0.046(2) 0.037(2) 0.035(2) 0.0142(16) 0.0110(16) 0.0147(17)
C22 0.057(2) 0.039(2) 0.039(2) 0.0171(18) 0.0076(18) 0.0113(18)
C23 0.082(3) 0.047(3) 0.052(3) 0.028(2) 0.006(2) 0.016(2)
C24 0.083(3) 0.037(2) 0.061(3) 0.021(2) 0.005(2) 0.013(2)
C25 0.057(3) 0.043(2) 0.051(3) 0.013(2) 0.009(2) 0.012(2)
C26 0.049(2) 0.042(2) 0.041(2) 0.0150(18) 0.0098(18) 0.0159(18)
C27 0.066(3) 0.044(2) 0.057(3) 0.008(2) 0.001(2) 0.011(2)
C28 0.129(6) 0.111(6) 0.065(4) -0.002(4) 0.014(4) 0.018(5)
C29 0.164(7) 0.058(4) 0.093(5) -0.012(3) -0.035(5) 0.037(4)
C30 0.109(6) 0.153(8) 0.112(6) -0.047(5) -0.036(5) 0.063(6)
C31 0.0344(18) 0.0364(19) 0.0286(18) 0.0124(15) 0.0036(14) 0.0102(15)
C32 0.0356(18) 0.0368(19) 0.0291(18) 0.0128(15) 0.0051(14) 0.0113(15)
C33 0.046(2) 0.038(2) 0.035(2) 0.0122(16) 0.0084(16) 0.0145(17)
C34 0.049(2) 0.044(2) 0.042(2) 0.0242(18) 0.0098(18) 0.0105(18)
C35 0.044(2) 0.052(2) 0.037(2) 0.0205(18) 0.0111(17) 0.0150(18)
C36 0.044(2) 0.044(2) 0.0307(19) 0.0125(16) 0.0103(16) 0.0174(17)
C37 0.066(3) 0.063(3) 0.041(2) 0.025(2) 0.022(2) 0.017(2)
C41 0.043(2) 0.040(2) 0.038(2) 0.0172(17) 0.0090(16) 0.0140(17)
C42 0.041(2) 0.046(2) 0.042(2) 0.0184(18) 0.0064(17) 0.0143(17)
C43 0.049(2) 0.063(3) 0.059(3) 0.027(2) 0.003(2) 0.022(2)
C44 0.058(3) 0.074(3) 0.075(3) 0.035(3) 0.018(2) 0.040(3)
C45 0.062(3) 0.057(3) 0.064(3) 0.023(2) 0.017(2) 0.032(2)
C46 0.052(2) 0.046(2) 0.047(2) 0.0174(19) 0.0129(19) 0.0212(19)
C47 0.094(4) 0.070(3) 0.079(4) 0.013(3) 0.017(3) 0.054(3)
C48 0.369(17) 0.186(10) 0.081(5) 0.040(6) 0.094(8) 0.205(12)
C49 0.246(12) 0.062(5) 0.169(9) 0.002(5) 0.088(9) 0.029(6)
C50 0.147(8) 0.170(9) 0.202(11) -0.039(8) 0.015(7) 0.117(8)
C51 0.089(4) 0.063(3) 0.102(4) 0.046(3) 0.030(3) 0.029(3)
C52 0.121(5) 0.111(5) 0.146(7) 0.098(5) 0.078(5) 0.067(5)
C53 0.144(7) 0.149(8) 0.078(5) 0.057(5) 0.048(5) 0.062(6)
C54 0.195(9) 0.149(7) 0.045(4) 0.017(4) 0.035(5) -0.021(6)

loop_
_atom_type_symbol
_atom_type_description
_atom_type_scat_dispersion_real
_atom_type_scat_dispersion_imag
_atom_type_scat_source
C C 0.0033 0.0016 'International Tables Vol C Tables 4.2.6.8 and 6.1.1.4'
H H 0.0000 0.0000 'International Tables Vol C Tables 4.2.6.8 and 6.1.1.4'
O O 0.0106 0.0060 'International Tables Vol C Tables 4.2.6.8 and 6.1.1.4'
Na Na 0.0362 0.0249 'International Tables Vol C Tables 4.2.6.8 and 6.1.1.4'

loop_
_geom_angle_atom_site_label_1
_geom_angle_atom_site_label_2
_geom_angle_atom_site_label_3
_geom_angle
_geom_angle_site_symmetry_1
O3 Na O1 88.45(10) .
O3 Na O5 143.82(13) .
O1 Na O5 97.76(13) .
O3 Na O2 135.50(11) .
O1 Na O2 101.23(10) .
O5 Na O2 78.33(12) .
O3 Na O4 77.84(10) .
O1 Na O4 148.52(10) .
O5 Na O4 110.08(13) .
O2 Na O4 71.51(10) .
O3 Na C1 81.21(10) .
O1 Na C1 66.11(10) .
O5 Na C1 133.80(13) .
O2 Na C1 64.30(10) .
O4 Na C1 83.71(10) .
O3 Na C2 67.72(10) .
O1 Na C2 89.64(10) .
O5 Na C2 147.32(13) .
O2 Na C2 69.01(10) .
O4 Na C2 58.99(9) .
C1 Na C2 26.85(10) .
C12 O1 Na 119.4(2) .
C22 O2 C3 116.5(3) .
C22 O2 Na 121.8(2) .
C3 O2 Na 121.7(3) .
C32 O3 Na 127.0(2) .
C42 O4 C4 117.3(3) .
C42 O4 Na 117.4(2) .
C4 O4 Na 116.5(2) .
C54 O5 C51 110.2(5) .
C54 O5 Na 128.4(4) .
C51 O5 Na 118.0(3) .
C2 C1 C11 122.2(3) .
C2 C1 C21 121.3(3) .
C11 C1 C21 115.9(3) .
C2 C1 Na 78.4(2) .
C11 C1 Na 98.2(2) .
C21 C1 Na 101.2(2) .
C1 C2 C41 122.1(3) .
C1 C2 C31 123.9(3) .
C41 C2 C31 113.4(3) .
C1 C2 Na 74.7(2) .
C41 C2 Na 104.5(2) .
C31 C2 Na 99.7(2) .
C16 C11 C12 119.9(3) .
C16 C11 C1 119.1(3) .
C12 C11 C1 120.9(3) .
O1 C12 C13 122.1(3) .
O1 C12 C11 120.7(3) .
C13 C12 C11 117.1(3) .
C14 C13 C12 122.1(4) .
C13 C14 C15 121.8(4) .
C16 C15 C14 116.1(4) .
C16 C15 C17 121.2(4) .
C14 C15 C17 122.6(4) .
C15 C16 C11 123.0(4) .
C20B C17 C19B 116.1(10) .
C20B C17 C15 112.3(8) .
C18A C17 C15 116.9(6) .
C19B C17 C15 107.6(7) .
C18A C17 C20A 108.7(8) .
C15 C17 C20A 112.2(6) .
C18A C17 C19A 104.1(7) .
C15 C17 C19A 111.2(6) .
C20A C17 C19A 102.5(7) .
C20B C17 C18B 107.4(10) .
C19B C17 C18B 106.5(9) .
C15 C17 C18B 106.4(7) .
C26 C21 C22 117.7(3) .
C26 C21 C1 118.5(3) .
C22 C21 C1 123.6(3) .
O2 C22 C23 123.1(4) .
O2 C22 C21 116.9(3) .
C23 C22 C21 120.0(4) .
C24 C23 C22 120.8(4) .
C23 C24 C25 121.4(4) .
C24 C25 C26 116.7(4) .
C24 C25 C27 122.3(4) .
C26 C25 C27 121.0(4) .
C21 C26 C25 123.3(4) .
C30 C27 C25 110.3(4) .
C30 C27 C29 110.7(6) .
C25 C27 C29 112.2(4) .
C30 C27 C28 110.3(6) .
C25 C27 C28 109.4(4) .
C29 C27 C28 103.8(5) .
C36 C31 C32 119.1(3) .
C36 C31 C2 117.4(3) .
C32 C31 C2 123.4(3) .
O3 C32 C33 121.9(3) .
O3 C32 C31 121.0(3) .
C33 C32 C31 117.1(3) .
C34 C33 C32 122.0(3) .
C33 C34 C35 121.8(3) .
C36 C35 C34 115.7(3) .
C36 C35 C37 121.6(4) .
C34 C35 C37 122.7(4) .
C35 C36 C31 124.2(3) .
C38B C37 C35 112.7(9) .
C40A C37 C35 112.8(5) .
C40A C37 C39A 109.1(7) .
C35 C37 C39A 107.7(5) .
C40A C37 C38A 113.3(6) .
C35 C37 C38A 111.8(5) .
C39A C37 C38A 101.3(6) .
C38B C37 C39B 113.7(11) .
C35 C37 C39B 111.7(7) .
C38B C37 C40B 114.8(10) .
C35 C37 C40B 108.6(5) .
C39B C37 C40B 93.8(8) .
C46 C41 C42 118.0(4) .
C46 C41 C2 120.8(3) .
C42 C41 C2 121.1(3) .
O4 C42 C43 124.5(4) .
O4 C42 C41 115.8(3) .
C43 C42 C41 119.7(4) .
C42 C43 C44 119.7(4) .
C45 C44 C43 122.6(4) .
C44 C45 C46 116.2(4) .
C44 C45 C47 123.2(4) .
C46 C45 C47 120.6(4) .
C45 C46 C41 123.7(4) .
C48 C47 C49 112.6(8) .
C48 C47 C50 105.3(8) .
C49 C47 C50 108.9(8) .
C48 C47 C45 111.0(5) .
C49 C47 C45 107.6(5) .
C50 C47 C45 111.4(5) .
O5 C51 C52 106.2(5) .
C53 C52 C51 105.1(5) .
C54 C53 C52 108.4(6) .
O5 C54 C53 110.1(7) .
C1S C1S C2S 109.7(2) 2_565
C3S C2S C1S 109.7(2) .

loop_
_geom_bond_atom_site_label_1
_geom_bond_atom_site_label_2
_geom_bond_distance
_geom_bond_site_symmetry_2
Na O3 2.270(3) .
Na O1 2.328(3) .
Na O5 2.350(3) .
Na O2 2.473(3) .
Na O4 2.719(3) .
Na C1 2.862(4) .
Na C2 2.906(4) .
O1 C12 1.339(4) .
O2 C22 1.371(5) .
O2 C3 1.425(5) .
O3 C32 1.326(4) .
O4 C42 1.371(5) .
O4 C4 1.435(5) .
O5 C54 1.399(7) .
O5 C51 1.422(6) .
C1 C2 1.340(5) .
C1 C11 1.500(5) .
C1 C21 1.503(5) .
C2 C41 1.490(5) .
C2 C31 1.507(5) .
C11 C16 1.396(5) .
C11 C12 1.406(5) .
C12 C13 1.390(6) .
C13 C14 1.383(6) .
C14 C15 1.394(6) .
C15 C16 1.391(6) .
C15 C17 1.532(6) .
C17 C20B 1.465(17) .
C17 C18A 1.471(12) .
C17 C19B 1.496(16) .
C17 C20A 1.547(12) .
C17 C19A 1.584(12) .
C17 C18B 1.631(16) .
C21 C26 1.395(5) .
C21 C22 1.400(5) .
C22 C23 1.384(6) .
C23 C24 1.380(7) .
C24 C25 1.395(6) .
C25 C26 1.396(6) .
C25 C27 1.527(6) .
C27 C30 1.481(8) .
C27 C29 1.529(8) .
C27 C28 1.538(9) .
C31 C36 1.389(5) .
C31 C32 1.415(5) .
C32 C33 1.396(5) .
C33 C34 1.386(5) .
C34 C35 1.394(6) .
C35 C36 1.388(5) .
C35 C37 1.530(5) .
C37 C38B 1.385(17) .
C37 C40A 1.448(11) .
C37 C39A 1.558(10) .
C37 C38A 1.558(10) .
C37 C39B 1.581(17) .
C37 C40B 1.613(12) .
C41 C46 1.385(5) .
C41 C42 1.405(5) .
C42 C43 1.383(6) .
C43 C44 1.385(7) .
C44 C45 1.383(7) .
C45 C46 1.385(6) .
C45 C47 1.526(7) .
C47 C48 1.470(10) .
C47 C49 1.501(10) .
C47 C50 1.520(10) .
C51 C52 1.529(9) .
C52 C53 1.464(11) .
C53 C54 1.416(10) .
C1S C1S 1.540(2) 2_565
C1S C2S 1.541(2) .
C2S C3S 1.539(2) .

loop_
_geom_torsion_atom_site_label_1
_geom_torsion_atom_site_label_2
_geom_torsion_atom_site_label_3
_geom_torsion_atom_site_label_4
_geom_torsion
_geom_torsion_site_symmetry_1
O3 Na O1 C12 -48.5(2) .
O5 Na O1 C12 167.3(2) .
O2 Na O1 C12 87.7(2) .
O4 Na O1 C12 14.9(4) .
C1 Na O1 C12 32.5(2) .
C2 Na O1 C12 19.2(2) .
O3 Na O2 C22 71.5(3) .
O1 Na O2 C22 -27.9(3) .
O5 Na O2 C22 -123.6(3) .
O4 Na O2 C22 120.4(3) .
C1 Na O2 C22 28.5(3) .
C2 Na O2 C22 57.3(3) .
O3 Na O2 C3 -111.5(3) .
O1 Na O2 C3 149.2(3) .
O5 Na O2 C3 53.5(3) .
O4 Na O2 C3 -62.6(3) .
C1 Na O2 C3 -154.4(3) .
C2 Na O2 C3 -125.6(3) .
O1 Na O3 C32 101.1(3) .
O5 Na O3 C32 -157.8(3) .
O2 Na O3 C32 -3.3(4) .
O4 Na O3 C32 -50.3(3) .
C1 Na O3 C32 35.1(3) .
C2 Na O3 C32 10.9(3) .
O3 Na O4 C42 109.4(2) .
O1 Na O4 C42 43.3(3) .
O5 Na O4 C42 -107.4(3) .
O2 Na O4 C42 -37.9(2) .
C1 Na O4 C42 27.1(2) .
C2 Na O4 C42 38.2(2) .
O3 Na O4 C4 -103.8(3) .
O1 Na O4 C4 -169.9(3) .
O5 Na O4 C4 39.3(3) .
O2 Na O4 C4 108.9(3) .
C1 Na O4 C4 173.8(3) .
C2 Na O4 C4 -175.0(3) .
O3 Na O5 C54 15.4(8) .
O1 Na O5 C54 113.5(7) .
O2 Na O5 C54 -146.6(7) .
O4 Na O5 C54 -81.5(7) .
C1 Na O5 C54 177.6(7) .
C2 Na O5 C54 -145.0(7) .
O3 Na O5 C51 -141.4(3) .
O1 Na O5 C51 -43.4(4) .
O2 Na O5 C51 56.6(4) .
O4 Na O5 C51 121.7(4) .
C1 Na O5 C51 20.8(4) .
C2 Na O5 C51 58.2(5) .
O3 Na C1 C2 -57.0(2) .
O1 Na C1 C2 -149.3(2) .
O5 Na C1 C2 133.5(2) .
O2 Na C1 C2 94.0(2) .
O4 Na C1 C2 21.6(2) .
O3 Na C1 C11 64.3(2) .
O1 Na C1 C11 -27.90(19) .
O5 Na C1 C11 -105.2(3) .
O2 Na C1 C11 -144.6(2) .
O4 Na C1 C11 142.9(2) .
C2 Na C1 C11 121.3(3) .
O3 Na C1 C21 -177.1(2) .
O1 Na C1 C21 90.7(2) .
O5 Na C1 C21 13.4(3) .
O2 Na C1 C21 -26.0(2) .
O4 Na C1 C21 -98.5(2) .
C2 Na C1 C21 -120.0(3) .
C11 C1 C2 C41 169.8(3) .
C21 C1 C2 C41 -1.6(5) .
Na C1 C2 C41 -97.8(3) .
C11 C1 C2 C31 -0.9(5) .
C21 C1 C2 C31 -172.3(3) .
Na C1 C2 C31 91.5(3) .
C11 C1 C2 Na -92.4(3) .
C21 C1 C2 Na 96.2(3) .
O3 Na C2 C1 116.3(2) .
O1 Na C2 C1 27.9(2) .
O5 Na C2 C1 -76.0(3) .
O2 Na C2 C1 -74.3(2) .
O4 Na C2 C1 -154.8(2) .
O3 Na C2 C41 -123.8(2) .
O1 Na C2 C41 147.7(2) .
O5 Na C2 C41 43.8(4) .
O2 Na C2 C41 45.5(2) .
O4 Na C2 C41 -34.9(2) .
C1 Na C2 C41 119.8(3) .
O3 Na C2 C31 -6.38(19) .
O1 Na C2 C31 -94.8(2) .
O5 Na C2 C31 161.3(3) .
O2 Na C2 C31 163.0(2) .
O4 Na C2 C31 82.5(2) .
C1 Na C2 C31 -122.7(3) .
C2 C1 C11 C16 -75.6(5) .
C21 C1 C11 C16 96.2(4) .
Na C1 C11 C16 -157.0(3) .
C2 C1 C11 C12 107.8(4) .
C21 C1 C11 C12 -80.4(4) .
Na C1 C11 C12 26.4(4) .
Na O1 C12 C13 147.9(3) .
Na O1 C12 C11 -32.0(4) .
C16 C11 C12 O1 179.9(3) .
C1 C11 C12 O1 -3.6(5) .
C16 C11 C12 C13 0.0(5) .
C1 C11 C12 C13 176.6(3) .
O1 C12 C13 C14 178.6(4) .
C11 C12 C13 C14 -1.5(6) .
C12 C13 C14 C15 1.1(7) .
C13 C14 C15 C16 0.9(7) .
C13 C14 C15 C17 -178.0(5) .
C14 C15 C16 C11 -2.4(6) .
C17 C15 C16 C11 176.5(4) .
C12 C11 C16 C15 2.0(6) .
C1 C11 C16 C15 -174.6(4) .
C16 C15 C17 C20B 168.8(9) .
C14 C15 C17 C20B -12.3(11) .
C16 C15 C17 C18A -9.4(9) .
C14 C15 C17 C18A 169.4(7) .
C16 C15 C17 C19B -62.2(9) .
C14 C15 C17 C19B 116.7(8) .
C16 C15 C17 C20A 117.1(7) .
C14 C15 C17 C20A -64.0(8) .
C16 C15 C17 C19A -128.7(6) .
C14 C15 C17 C19A 50.1(8) .
C16 C15 C17 C18B 51.6(8) .
C14 C15 C17 C18B -129.5(7) .
C2 C1 C21 C26 121.2(4) .
C11 C1 C21 C26 -50.7(5) .
Na C1 C21 C26 -155.6(3) .
C2 C1 C21 C22 -54.0(5) .
C11 C1 C21 C22 134.1(4) .
Na C1 C21 C22 29.2(4) .
C3 O2 C22 C23 -22.1(6) .
Na O2 C22 C23 155.1(4) .
C3 O2 C22 C21 158.5(4) .
Na O2 C22 C21 -24.3(5) .
C26 C21 C22 O2 175.7(3) .
C1 C21 C22 O2 -9.1(6) .
C26 C21 C22 C23 -3.8(6) .
C1 C21 C22 C23 171.4(4) .
O2 C22 C23 C24 -178.1(4) .
C21 C22 C23 C24 1.4(7) .
C22 C23 C24 C25 1.0(8) .
C23 C24 C25 C26 -0.7(7) .
C23 C24 C25 C27 -178.6(5) .
C22 C21 C26 C25 4.1(6) .
C1 C21 C26 C25 -171.3(4) .
C24 C25 C26 C21 -1.9(6) .
C27 C25 C26 C21 176.0(4) .
C24 C25 C27 C30 -116.5(7) .
C26 C25 C27 C30 65.8(7) .
C24 C25 C27 C29 7.5(7) .
C26 C25 C27 C29 -170.3(5) .
C24 C25 C27 C28 122.1(6) .
C26 C25 C27 C28 -55.7(6) .
C1 C2 C31 C36 109.3(4) .
C41 C2 C31 C36 -62.1(4) .
Na C2 C31 C36 -172.6(3) .
C1 C2 C31 C32 -74.5(5) .
C41 C2 C31 C32 114.1(4) .
Na C2 C31 C32 3.5(4) .
Na O3 C32 C33 165.7(3) .
Na O3 C32 C31 -13.6(5) .
C36 C31 C32 O3 -179.5(3) .
C2 C31 C32 O3 4.4(5) .
C36 C31 C32 C33 1.2(5) .
C2 C31 C32 C33 -174.9(3) .
O3 C32 C33 C34 178.7(3) .
C31 C32 C33 C34 -1.9(5) .
C32 C33 C34 C35 0.5(6) .
C33 C34 C35 C36 1.7(6) .
C33 C34 C35 C37 -178.5(4) .
C34 C35 C36 C31 -2.5(6) .
C37 C35 C36 C31 177.8(4) .
C32 C31 C36 C35 1.1(6) .
C2 C31 C36 C35 177.4(3) .
C36 C35 C37 C38B -129.9(10) .
C34 C35 C37 C38B 50.3(11) .
C36 C35 C37 C40A 61.3(7) .
C34 C35 C37 C40A -118.4(7) .
C36 C35 C37 C39A -59.2(6) .
C34 C35 C37 C39A 121.1(5) .
C36 C35 C37 C38A -169.6(5) .
C34 C35 C37 C38A 10.7(7) .
C36 C35 C37 C39B -0.4(9) .
C34 C35 C37 C39B 179.8(8) .
C36 C35 C37 C40B 101.7(6) .
C34 C35 C37 C40B -78.1(7) .
C1 C2 C41 C46 -63.9(5) .
C31 C2 C41 C46 107.7(4) .
Na C2 C41 C46 -144.8(3) .
C1 C2 C41 C42 119.1(4) .
C31 C2 C41 C42 -69.3(4) .
Na C2 C41 C42 38.2(4) .
C4 O4 C42 C43 -2.1(6) .
Na O4 C42 C43 144.4(3) .
C4 O4 C42 C41 179.2(3) .
Na O4 C42 C41 -34.3(4) .
C46 C41 C42 O4 176.0(3) .
C2 C41 C42 O4 -6.9(5) .
C46 C41 C42 C43 -2.8(6) .
C2 C41 C42 C43 174.3(4) .
O4 C42 C43 C44 -176.8(4) .
C41 C42 C43 C44 1.9(6) .
C42 C43 C44 C45 0.5(7) .
C43 C44 C45 C46 -1.8(7) .
C43 C44 C45 C47 176.3(5) .
C44 C45 C46 C41 0.9(7) .
C47 C45 C46 C41 -177.3(4) .
C42 C41 C46 C45 1.4(6) .
C2 C41 C46 C45 -175.7(4) .
C44 C45 C47 C48 137.5(8) .
C46 C45 C47 C48 -44.5(9) .
C44 C45 C47 C49 -98.9(8) .
C46 C45 C47 C49 79.1(8) .
C44 C45 C47 C50 20.4(9) .
C46 C45 C47 C50 -161.6(7) .
C54 O5 C51 C52 0.1(8) .
Na O5 C51 C52 160.9(4) .
O5 C51 C52 C53 -2.1(7) .
C51 C52 C53 C54 3.5(9) .
C51 O5 C54 C53 2.2(11) .
Na O5 C54 C53 -156.1(6) .
C52 C53 C54 O5 -3.6(12) .
C1S C1S C2S C3S -15(3) 2_565
